data_7251086
loop_
_publ_author_name
'Uemura, Kazuhiro'
'Kanamori, Shota'

_publ_section_title
;
 Electrostatically assembled one-dimensional platinum chains with
 red-shifted MMLCT transitions
;
_journal_issue 47
_journal_name_full CrystEngComm
_journal_page_first 7633
_journal_page_last 7637
_journal_paper_doi 10.1039/D5CE00818B
_journal_volume 27
_journal_year 2025
_chemical_formula_sum 'C24 H28 N6 O12 P4 Pt3'
_chemical_formula_weight 1301.67
_space_group_crystal_system monoclinic
_space_group_IT_number 14
_space_group_name_Hall '-P 2yn'
_space_group_name_H-M_alt 'P 1 21/n 1'
_atom_sites_solution_hydrogens mixed
_atom_sites_solution_primary direct
_atom_sites_solution_secondary difmap
_audit_creation_method SHELXL-2018/3
_audit_update_record
;
2025-10-02 deposited with the CCDC.	2025-10-23 downloaded from the CCDC.
;
_cell_angle_alpha 90
_cell_angle_beta 90.943(2)
_cell_angle_gamma 90
_cell_formula_units_Z 4
_cell_length_a 13.0195(3)
_cell_length_b 18.9029(5)
_cell_length_c 15.0103(3)
_cell_measurement_reflns_used 14908
_cell_measurement_temperature 123(2)
_cell_measurement_theta_max 30.7320
_cell_measurement_theta_min 1.8910
_cell_volume 3693.63(15)
_computing_cell_refinement 'CrysAlisPro 1.171.40.53 (Rigaku OD, 2019)'
_computing_data_collection 'CrysAlisPro 1.171.40.53 (Rigaku OD, 2019)'
_computing_data_reduction 'CrysAlisPro 1.171.40.53 (Rigaku OD, 2019)'
_computing_molecular_graphics 'Yadokari-XG 2009 (Wakita, Nemoto et al., 2009)'
_computing_publication_material 'Yadokari-XG 2009 (Wakita, Nemoto et al., 2009)'
_computing_structure_refinement 'SHELXL-2018/3 (Sheldrick, 2018)'
_computing_structure_solution 'SHELXL-2018/3 (Sheldrick, 2018)'
_diffrn_ambient_temperature 123(2)
_diffrn_detector_area_resol_mean 14.7059
_diffrn_measured_fraction_theta_full 0.998
_diffrn_measured_fraction_theta_max 0.995
_diffrn_measurement_device_type 'dtrek-CrysAlisPro-abstract goniometer imported rigaku-d*trek images'
_diffrn_measurement_method 'profile data from \f-scans'
_diffrn_radiation_type MoK\a
_diffrn_radiation_wavelength 0.71073
_diffrn_reflns_av_R_equivalents 0.0465
_diffrn_reflns_av_unetI/netI 0.0530
_diffrn_reflns_Laue_measured_fraction_full 0.998
_diffrn_reflns_Laue_measured_fraction_max 0.995
_diffrn_reflns_limit_h_max 16
_diffrn_reflns_limit_h_min -16
_diffrn_reflns_limit_k_max 24
_diffrn_reflns_limit_k_min -21
_diffrn_reflns_limit_l_max 18
_diffrn_reflns_limit_l_min -19
_diffrn_reflns_number 29144
_diffrn_reflns_point_group_measured_fraction_full 0.998
_diffrn_reflns_point_group_measured_fraction_max 0.995
_diffrn_reflns_theta_full 25.242
_diffrn_reflns_theta_max 27.499
_diffrn_reflns_theta_min 1.899
_diffrn_source 'fine-focus sealed X-ray tube'
_exptl_absorpt_coefficient_mu 11.570
_exptl_absorpt_correction_T_max 1.00000
_exptl_absorpt_correction_T_min 0.89184
_exptl_absorpt_correction_type empirical
_exptl_absorpt_process_details
;
CrysAlisPro 1.171.40.53 (Rigaku Oxford Diffraction, 2019)
Empirical absorption correction using spherical harmonics,
 implemented in SCALE3 ABSPACK scaling algorithm.
;
_exptl_crystal_colour green
_exptl_crystal_density_diffrn 2.341
_exptl_crystal_description block
_exptl_crystal_F_000 2416
_exptl_crystal_size_max 0.100
_exptl_crystal_size_mid 0.100
_exptl_crystal_size_min 0.050
_refine_diff_density_max 1.530
_refine_diff_density_min -1.112
_refine_diff_density_rms 0.211
_refine_ls_extinction_method none
_refine_ls_goodness_of_fit_ref 1.062
_refine_ls_hydrogen_treatment mixed
_refine_ls_matrix_type full
_refine_ls_number_parameters 448
_refine_ls_number_reflns 8444
_refine_ls_number_restraints 6
_refine_ls_restrained_S_all 1.062
_refine_ls_R_factor_all 0.0567
_refine_ls_R_factor_gt 0.0360
_refine_ls_shift/su_max 0.001
_refine_ls_shift/su_mean 0.000
_refine_ls_structure_factor_coef Fsqd
_refine_ls_weighting_details 'w=1/[\s^2^(Fo^2^)+(0.0164P)^2^+12.9985P] where P=(Fo^2^+2Fc^2^)/3'
_refine_ls_weighting_scheme calc
_refine_ls_wR_factor_gt 0.0648
_refine_ls_wR_factor_ref 0.0707
_reflns_Friedel_coverage 0.000
_reflns_number_gt 6438
_reflns_number_total 8444
_reflns_threshold_expression 'I > 2\s(I)'
_cod_data_source_file d5ce00818b2.cif
_cod_data_source_block 2
_cod_depositor_comments 'Adding full bibliography for 7251085--7251086.cif.'
_cod_original_sg_symbol_H-M 'P 21/n'
_cod_database_code 7251086
_shelx_shelxl_version_number 2018/3
_shelx_space_group_comment
;
The symmetry employed for this shelxl refinement is uniquely defined
by the following loop, which should always be used as a source of
symmetry information in preference to the above space-group names.
They are only intended as comments.
;
_shelx_estimated_absorpt_t_min 0.391
_shelx_estimated_absorpt_t_max 0.595
_oxdiff_exptl_absorpt_empirical_full_min 0.880
_oxdiff_exptl_absorpt_empirical_full_max 1.125
_oxdiff_exptl_absorpt_empirical_details
;
Empirical correction (ABSPACK) includes:
- Absorption correction using spherical harmonics
- Frame scaling
- Detector area scaling
;

loop_
_space_group_symop_operation_xyz
'x, y, z'
'-x+1/2, y+1/2, -z+1/2'
'-x, -y, -z'
'x-1/2, -y-1/2, z-1/2'

loop_
_atom_site_label
_atom_site_type_symbol
_atom_site_fract_x
_atom_site_fract_y
_atom_site_fract_z
_atom_site_U_iso_or_equiv
_atom_site_adp_type
_atom_site_occupancy
_atom_site_site_symmetry_order
_atom_site_calc_flag
_atom_site_refinement_flags_posn
_atom_site_refinement_flags_adp
_atom_site_refinement_flags_occupancy
_atom_site_disorder_assembly
_atom_site_disorder_group
C1 C 0.4327(6) 0.8301(4) 0.6454(5) 0.0240(17) Uani 1 1 d . . . . .
C10 C 0.3797(6) 0.9571(4) 0.3366(5) 0.0273(18) Uani 1 1 d . U . . .
C11 C 0.2955(7) 0.9702(4) 0.2821(5) 0.039(2) Uani 1 1 d . . . . .
C12 C 0.1992(7) 0.9616(4) 0.3166(6) 0.040(2) Uani 1 1 d . . . . .
C13 C 0.1864(7) 0.9409(4) 0.4044(6) 0.043(2) Uani 1 1 d . . . . .
C14 C 0.2743(6) 0.9287(4) 0.4541(5) 0.0261(18) Uani 1 1 d . . . . .
C15 C 0.6418(7) 0.7708(4) 0.3173(5) 0.036(2) Uani 1 1 d . . . . .
C16 C 0.6564(8) 0.7867(5) 0.2296(6) 0.044(2) Uani 1 1 d . . . . .
C17 C 0.5780(8) 0.7974(5) 0.1720(5) 0.045(2) Uani 1 1 d . . . . .
C18 C 0.4790(8) 0.7904(4) 0.2043(5) 0.039(2) Uani 1 1 d . . . . .
C19 C 0.4634(7) 0.7746(4) 0.2929(5) 0.0289(19) Uani 1 1 d . . . . .
C2 C 0.3996(7) 0.8292(4) 0.7401(5) 0.034(2) Uani 1 1 d . . . . .
C20 C 0.3622(7) 0.7669(4) 0.3349(5) 0.0286(19) Uani 1 1 d . . . . .
C21 C 0.2697(7) 0.7719(4) 0.2896(5) 0.035(2) Uani 1 1 d . . . . .
C22 C 0.1789(7) 0.7632(4) 0.3363(6) 0.040(2) Uani 1 1 d . . . . .
C23 C 0.1836(7) 0.7486(4) 0.4260(6) 0.039(2) Uani 1 1 d . . . . .
C24 C 0.2773(6) 0.7452(4) 0.4680(5) 0.0287(18) Uani 1 1 d . . . . .
C3 C 0.6851(6) 0.8429(4) 0.5564(5) 0.0221(17) Uani 1 1 d . . . . .
C4 C 0.7877(6) 0.8473(4) 0.6016(5) 0.036(2) Uani 1 1 d . . . . .
C5 C 0.6588(6) 0.9531(4) 0.3579(5) 0.0304(18) Uani 1 1 d . . . . .
C6 C 0.6927(8) 0.9760(5) 0.2762(6) 0.046(2) Uani 1 1 d . . . . .
C7 C 0.6241(8) 0.9916(4) 0.2102(6) 0.044(2) Uani 1 1 d . . . . .
C8 C 0.5206(8) 0.9854(4) 0.2254(5) 0.037(2) Uani 1 1 d . . . . .
C9 C 0.4868(6) 0.9634(4) 0.3098(4) 0.0252(18) Uani 1 1 d . . . . .
H10 H 0.653007 0.404901 0.683565 0.041 Uiso 1 1 calc R U . . .
H11 H 0.303942 0.984839 0.222168 0.047 Uiso 1 1 calc R U . . .
H12 H 0.140443 0.97001 0.27973 0.048 Uiso 1 1 calc R U . . .
H12A H 0.318863 0.388493 0.633636 0.049 Uiso 1 1 calc R U . . .
H13 H 0.120094 0.935406 0.428971 0.052 Uiso 1 1 calc R U . . .
H14 H 0.267279 0.914839 0.514574 0.031 Uiso 1 1 calc R U . . .
H15 H 0.69935 0.763216 0.355793 0.043 Uiso 1 1 calc R U . . .
H16 H 0.724641 0.790446 0.208608 0.053 Uiso 1 1 calc R U . . .
H17 H 0.589603 0.809186 0.11146 0.055 Uiso 1 1 calc R U . . .
H18 H 0.421583 0.796485 0.16515 0.046 Uiso 1 1 calc R U . . .
H2 H 0.39892 0.780399 0.761972 0.052 Uiso 1 1 calc R U . . .
H21 H 0.267736 0.781173 0.227348 0.042 Uiso 1 1 calc R U . . .
H22 H 0.114279 0.767291 0.306431 0.048 Uiso 1 1 calc R U . . .
H23 H 0.122432 0.740923 0.458317 0.047 Uiso 1 1 calc R U . . .
H24 H 0.280171 0.736473 0.530334 0.034 Uiso 1 1 calc R U . . .
H2A H 0.330548 0.849465 0.744086 0.052 Uiso 1 1 calc R U . . .
H2B H 0.447703 0.857328 0.776512 0.052 Uiso 1 1 calc R U . . .
H4 H 0.826297 0.887146 0.577039 0.054 Uiso 1 1 calc R U . . .
H4A H 0.825581 0.803305 0.591811 0.054 Uiso 1 1 calc R U . . .
H4B H 0.77866 0.854521 0.665645 0.054 Uiso 1 1 calc R U . . .
H5 H 0.456664 0.733391 0.637288 0.028 Uiso 1 1 calc R U . . .
H5A H 0.707567 0.941731 0.403495 0.036 Uiso 1 1 calc R U . . .
H6 H 0.693552 0.747521 0.528853 0.032 Uiso 1 1 calc R U . . .
H6A H 0.764204 0.98095 0.266156 0.055 Uiso 1 1 calc R U . . .
H6B H 0.629268 0.63912 0.653949 0.041 Uiso 1 1 calc R U . . .
H7 H 0.647325 1.006786 0.153691 0.052 Uiso 1 1 calc R U . . .
H8 H 0.472067 0.995761 0.179271 0.045 Uiso 1 1 calc R U . . .
H8A H 0.293826 0.604596 0.602523 0.053 Uiso 1 1 calc R U . . .
N1 N 0.5585(5) 0.9465(3) 0.3740(4) 0.0247(14) Uani 1 1 d . . . . .
N2 N 0.3675(5) 0.9352(3) 0.4226(4) 0.0207(14) Uani 1 1 d . . . . .
N3 N 0.5454(5) 0.7657(3) 0.3495(4) 0.0242(14) Uani 1 1 d . . . . .
N4 N 0.3652(5) 0.7539(3) 0.4243(4) 0.0238(14) Uani 1 1 d . . . . .
N5 N 0.4595(5) 0.7727(3) 0.6059(4) 0.0232(14) Uani 1 1 d . . . . .
N6 N 0.6506(5) 0.7834(3) 0.5275(4) 0.0263(15) Uani 1 1 d . . . . .
O1 O 0.4291(4) 0.8915(3) 0.6063(3) 0.0265(12) Uani 1 1 d . . . . .
O10 O 0.7036(4) 0.4010(3) 0.6499(3) 0.0273(13) Uani 1 1 d . . . . .
O11 O 0.5321(4) 0.4046(3) 0.7284(3) 0.0314(14) Uani 1 1 d . . . . .
O12 O 0.3510(4) 0.3980(3) 0.6811(3) 0.0326(14) Uani 1 1 d . . . . .
O2 O 0.6370(4) 0.9021(3) 0.5516(3) 0.0268(13) Uani 1 1 d . . . . .
O3 O 0.7007(4) 0.5192(3) 0.5825(3) 0.0257(12) Uani 1 1 d . . . . .
O4 O 0.4413(6) 0.5136(3) 0.6854(4) 0.060(2) Uani 1 1 d . . . . .
O5 O 0.7390(4) 0.6150(3) 0.4674(3) 0.0327(13) Uani 1 1 d . . . . .
O6 O 0.6775(4) 0.6443(3) 0.6180(3) 0.0274(13) Uani 1 1 d . . . . .
O7 O 0.5063(4) 0.6353(3) 0.6972(3) 0.0315(13) Uani 1 1 d . . . . .
O8 O 0.3297(4) 0.6170(3) 0.6468(3) 0.0357(14) Uani 1 1 d . . . . .
O9 O 0.7612(4) 0.4148(3) 0.4937(3) 0.0264(12) Uani 1 1 d . . . . .
P1 P 0.66118(15) 0.59239(10) 0.53645(13) 0.0206(4) Uani 1 1 d . . . . .
P2 P 0.44235(15) 0.58902(10) 0.63608(12) 0.0204(4) Uani 1 1 d . . . . .
P3 P 0.67767(14) 0.43659(10) 0.55751(13) 0.0202(4) Uani 1 1 d . . . . .
P4 P 0.45897(15) 0.43106(10) 0.65829(11) 0.0191(4) Uani 1 1 d . . . . .
Pt1 Pt 0.49815(2) 0.91597(2) 0.48937(2) 0.01734(7) Uani 1 1 d . . . . .
Pt2 Pt 0.50758(2) 0.76384(2) 0.47912(2) 0.02114(8) Uani 1 1 d . . . . .
Pt3 Pt 0.49229(2) 0.57794(2) 0.48939(2) 0.01206(7) Uani 1 1 d . . . . .

loop_
_atom_site_aniso_label
_atom_site_aniso_U_11
_atom_site_aniso_U_22
_atom_site_aniso_U_33
_atom_site_aniso_U_23
_atom_site_aniso_U_13
_atom_site_aniso_U_12
C1 0.027(4) 0.024(4) 0.021(4) -0.001(3) -0.001(3) 0.003(3)
C10 0.045(5) 0.009(4) 0.027(4) -0.011(3) -0.011(4) -0.001(3)
C11 0.071(7) 0.016(4) 0.030(4) -0.001(3) -0.028(5) 0.001(4)
C12 0.035(5) 0.029(5) 0.055(6) -0.005(4) -0.029(5) 0.002(4)
C13 0.039(5) 0.031(5) 0.059(6) -0.001(4) -0.022(5) -0.001(4)
C14 0.024(4) 0.021(4) 0.033(4) -0.001(3) -0.005(4) 0.000(3)
C15 0.049(6) 0.019(5) 0.040(5) -0.006(3) 0.013(4) 0.000(4)
C16 0.059(6) 0.024(5) 0.049(6) -0.004(4) 0.022(5) -0.003(4)
C17 0.085(8) 0.027(5) 0.025(4) -0.004(4) 0.022(5) -0.006(5)
C18 0.068(7) 0.025(5) 0.023(4) -0.001(3) -0.011(4) -0.004(4)
C19 0.052(5) 0.007(4) 0.028(4) -0.003(3) 0.002(4) -0.005(3)
C2 0.059(6) 0.025(5) 0.020(4) 0.003(3) 0.008(4) -0.002(4)
C20 0.054(5) 0.011(4) 0.020(3) 0.000(3) -0.010(4) 0.003(4)
C21 0.055(6) 0.020(4) 0.031(4) 0.001(3) -0.016(4) 0.004(4)
C22 0.047(6) 0.021(5) 0.052(5) 0.004(4) -0.020(5) 0.000(4)
C23 0.039(5) 0.026(5) 0.053(5) 0.006(4) -0.007(4) -0.007(4)
C24 0.037(5) 0.020(4) 0.029(4) 0.005(3) -0.002(3) -0.009(4)
C3 0.029(4) 0.014(4) 0.023(4) 0.003(3) -0.004(3) -0.005(3)
C4 0.030(5) 0.039(6) 0.039(5) 0.002(4) -0.010(4) 0.000(4)
C5 0.036(5) 0.015(4) 0.040(5) 0.001(3) 0.016(4) 0.006(3)
C6 0.055(6) 0.021(5) 0.063(6) 0.008(4) 0.036(5) 0.006(4)
C7 0.072(7) 0.025(5) 0.035(5) -0.004(4) 0.023(5) -0.005(5)
C8 0.077(7) 0.012(5) 0.023(4) 0.001(3) 0.001(5) 0.000(4)
C9 0.045(5) 0.013(4) 0.017(4) -0.001(3) 0.001(3) 0.001(3)
N1 0.033(4) 0.014(3) 0.028(3) 0.003(3) 0.006(3) 0.003(3)
N2 0.029(4) 0.011(3) 0.022(3) 0.003(2) -0.006(3) -0.004(3)
N3 0.045(4) 0.006(3) 0.022(3) -0.003(2) 0.005(3) -0.005(3)
N4 0.037(4) 0.014(3) 0.019(3) -0.001(3) -0.009(3) -0.006(3)
N5 0.036(4) 0.012(3) 0.021(3) 0.002(2) -0.001(3) -0.001(3)
N6 0.027(4) 0.016(4) 0.036(4) -0.003(3) -0.005(3) 0.008(3)
O1 0.031(3) 0.021(3) 0.028(3) 0.005(2) 0.008(2) 0.002(2)
O10 0.020(3) 0.029(3) 0.033(3) 0.002(2) -0.011(2) 0.004(2)
O11 0.034(3) 0.042(4) 0.019(3) 0.006(2) 0.001(2) -0.001(3)
O12 0.029(3) 0.043(4) 0.026(3) 0.001(3) 0.004(3) -0.007(3)
O2 0.029(3) 0.016(3) 0.036(3) 0.000(2) -0.008(3) -0.001(2)
O3 0.022(3) 0.019(3) 0.035(3) -0.001(2) -0.015(2) 0.002(2)
O4 0.138(7) 0.015(4) 0.028(3) 0.003(2) 0.040(4) 0.010(4)
O5 0.026(3) 0.033(4) 0.039(3) 0.005(3) -0.003(3) -0.009(2)
O6 0.030(3) 0.017(3) 0.035(3) -0.003(2) -0.012(3) -0.005(2)
O7 0.045(4) 0.033(3) 0.016(3) -0.007(2) -0.006(3) 0.003(3)
O8 0.030(3) 0.048(4) 0.029(3) -0.014(3) 0.007(3) 0.003(3)
O9 0.025(3) 0.021(3) 0.033(3) -0.001(2) -0.001(2) -0.001(2)
P1 0.0180(10) 0.0184(11) 0.0254(10) 0.0016(7) -0.0055(8) -0.0014(8)
P2 0.0305(11) 0.0140(10) 0.0168(9) -0.0006(7) 0.0045(8) 0.0000(8)
P3 0.0163(9) 0.0163(11) 0.0278(10) 0.0005(8) -0.0043(8) 0.0017(8)
P4 0.0272(10) 0.0169(10) 0.0133(9) 0.0001(7) 0.0021(8) 0.0004(8)
Pt1 0.02113(16) 0.01280(14) 0.01801(14) 0.00148(10) -0.00236(12) 0.00127(11)
Pt2 0.03185(18) 0.01320(15) 0.01829(13) -0.00084(11) -0.00223(12) -0.00041(12)
Pt3 0.01307(13) 0.01053(13) 0.01256(12) 0.00025(10) -0.00065(10) 0.00074(10)

loop_
_atom_type_symbol
_atom_type_description
_atom_type_scat_dispersion_real
_atom_type_scat_dispersion_imag
_atom_type_scat_source
C C 0.0033 0.0016 'International Tables Vol C Tables 4.2.6.8 and 6.1.1.4'
H H 0.0000 0.0000 'International Tables Vol C Tables 4.2.6.8 and 6.1.1.4'
N N 0.0061 0.0033 'International Tables Vol C Tables 4.2.6.8 and 6.1.1.4'
O O 0.0106 0.0060 'International Tables Vol C Tables 4.2.6.8 and 6.1.1.4'
P P 0.1023 0.0942 'International Tables Vol C Tables 4.2.6.8 and 6.1.1.4'
Pt Pt -1.7033 8.3905 'International Tables Vol C Tables 4.2.6.8 and 6.1.1.4'

loop_
_geom_angle_atom_site_label_1
_geom_angle_atom_site_label_2
_geom_angle_atom_site_label_3
_geom_angle
_geom_angle_site_symmetry_1
_geom_angle_site_symmetry_3
_geom_angle_publ_flag
P1 Pt3 P2 88.82(7) . . ?
P1 Pt3 P4 91.54(7) . 3_666 ?
P2 Pt3 P4 178.90(7) . 3_666 ?
P1 Pt3 P3 179.84(8) . 3_666 ?
P2 Pt3 P3 91.02(7) . 3_666 ?
P4 Pt3 P3 88.62(7) 3_666 3_666 ?
P1 Pt3 Pt3 91.27(5) . 3_666 ?
P2 Pt3 Pt3 90.42(5) . 3_666 ?
P4 Pt3 Pt3 90.61(5) 3_666 3_666 ?
P3 Pt3 Pt3 88.72(5) 3_666 3_666 ?
N2 Pt1 N1 81.7(2) . . ?
N2 Pt1 O1 95.2(2) . . ?
N1 Pt1 O1 175.5(2) . . ?
N2 Pt1 O2 175.5(2) . . ?
N1 Pt1 O2 94.3(2) . . ?
O1 Pt1 O2 88.7(2) . . ?
N2 Pt1 Pt2 101.06(16) . . ?
N1 Pt1 Pt2 102.96(17) . . ?
O1 Pt1 Pt2 80.75(14) . . ?
O2 Pt1 Pt2 81.84(14) . . ?
N2 Pt1 Pt1 83.12(16) . 3_676 ?
N1 Pt1 Pt1 78.09(17) . 3_676 ?
O1 Pt1 Pt1 98.40(14) . 3_676 ?
O2 Pt1 Pt1 94.02(14) . 3_676 ?
Pt2 Pt1 Pt1 175.783(14) . 3_676 ?
N3 Pt2 N5 173.1(2) . . ?
N3 Pt2 N6 96.0(3) . . ?
N5 Pt2 N6 86.8(2) . . ?
N3 Pt2 N4 81.1(2) . . ?
N5 Pt2 N4 95.5(2) . . ?
N6 Pt2 N4 174.1(2) . . ?
N3 Pt2 Pt1 92.63(16) . . ?
N5 Pt2 Pt1 81.56(17) . . ?
N6 Pt2 Pt1 80.66(17) . . ?
N4 Pt2 Pt1 94.31(16) . . ?
O11 P4 O12 105.9(3) . . ?
O11 P4 O4 103.6(3) . . ?
O12 P4 O4 101.2(4) . . ?
O11 P4 Pt3 117.8(2) . 3_666 ?
O12 P4 Pt3 115.8(2) . 3_666 ?
O4 P4 Pt3 110.5(2) . 3_666 ?
O9 P3 O10 107.1(3) . . ?
O9 P3 O3 105.9(3) . . ?
O10 P3 O3 99.8(3) . . ?
O9 P3 Pt3 117.69(19) . 3_666 ?
O10 P3 Pt3 113.9(2) . 3_666 ?
O3 P3 Pt3 110.64(18) . 3_666 ?
O5 P1 O6 105.7(3) . . ?
O5 P1 O3 108.6(3) . . ?
O6 P1 O3 99.3(3) . . ?
O5 P1 Pt3 117.7(2) . . ?
O6 P1 Pt3 115.1(2) . . ?
O3 P1 Pt3 108.75(19) . . ?
O7 P2 O8 104.4(3) . . ?
O7 P2 O4 104.0(3) . . ?
O8 P2 O4 103.7(4) . . ?
O7 P2 Pt3 118.1(2) . . ?
O8 P2 Pt3 113.9(2) . . ?
O4 P2 Pt3 111.2(2) . . ?
C15 N3 C19 119.2(7) . . ?
C15 N3 Pt2 126.0(5) . . ?
C19 N3 Pt2 113.7(5) . . ?
C1 O1 Pt1 125.3(5) . . ?
C24 N4 C20 119.5(6) . . ?
C24 N4 Pt2 126.6(4) . . ?
C20 N4 Pt2 113.2(5) . . ?
C3 O2 Pt1 124.4(4) . . ?
C1 N5 Pt2 126.4(5) . . ?
C14 N2 C10 119.4(6) . . ?
C14 N2 Pt1 125.9(5) . . ?
C10 N2 Pt1 114.8(5) . . ?
P1 O3 P3 131.3(3) . . ?
C5 N1 C9 120.5(7) . . ?
C5 N1 Pt1 125.6(5) . . ?
C9 N1 Pt1 113.8(5) . . ?
P2 O4 P4 137.1(4) . . ?
N6 C3 O2 125.3(6) . . ?
N6 C3 C4 120.6(7) . . ?
O2 C3 C4 114.1(6) . . ?
C3 N6 Pt2 126.7(5) . . ?
N4 C24 C23 122.2(7) . . ?
N4 C20 C21 120.6(8) . . ?
N4 C20 C19 115.2(6) . . ?
C21 C20 C19 124.2(7) . . ?
N1 C9 C8 118.8(8) . . ?
N1 C9 C10 115.4(6) . . ?
C8 C9 C10 125.8(7) . . ?
N2 C14 C13 123.6(8) . . ?
N5 C1 O1 123.6(7) . . ?
N5 C1 C2 120.9(7) . . ?
O1 C1 C2 115.5(7) . . ?
C24 C23 C22 119.1(9) . . ?
N3 C15 C16 120.3(8) . . ?
C11 C12 C13 121.0(7) . . ?
C20 C21 C22 119.0(7) . . ?
N2 C10 C11 120.7(8) . . ?
N2 C10 C9 114.3(6) . . ?
C11 C10 C9 125.0(7) . . ?
N3 C19 C18 120.1(8) . . ?
N3 C19 C20 114.7(6) . . ?
C18 C19 C20 125.3(7) . . ?
N1 C5 C6 121.1(8) . . ?
C14 C13 C12 116.8(9) . . ?
C12 C11 C10 118.5(8) . . ?
C19 C18 C17 120.5(8) . . ?
C6 C7 C8 119.8(8) . . ?
C7 C8 C9 119.7(8) . . ?
C17 C16 C15 122.5(9) . . ?
C16 C17 C18 117.4(8) . . ?
C23 C22 C21 119.5(8) . . ?
C7 C6 C5 120.1(9) . . ?

loop_
_geom_bond_atom_site_label_1
_geom_bond_atom_site_label_2
_geom_bond_distance
_geom_bond_site_symmetry_2
_geom_bond_publ_flag
Pt3 P1 2.3146(18) . ?
Pt3 P2 2.3155(19) . ?
Pt3 P4 2.3221(18) 3_666 ?
Pt3 P3 2.3272(18) 3_666 ?
Pt3 Pt3 2.9702(5) 3_666 ?
Pt1 N2 1.993(5) . ?
Pt1 N1 1.998(6) . ?
Pt1 O1 2.038(5) . ?
Pt1 O2 2.038(5) . ?
Pt1 Pt2 2.8825(4) . ?
Pt1 Pt1 3.1931(5) 3_676 ?
Pt2 N3 2.015(6) . ?
Pt2 N5 2.020(6) . ?
Pt2 N6 2.021(6) . ?
Pt2 N4 2.024(6) . ?
P4 O11 1.494(5) . ?
P4 O12 1.581(5) . ?
P4 O4 1.630(6) . ?
P3 O9 1.518(6) . ?
P3 O10 1.573(5) . ?
P3 O3 1.632(5) . ?
P1 O5 1.523(6) . ?
P1 O6 1.580(5) . ?
P1 O3 1.627(5) . ?
P2 O7 1.508(5) . ?
P2 O8 1.569(6) . ?
P2 O4 1.607(6) . ?
N3 C15 1.355(10) . ?
N3 C19 1.364(9) . ?
O1 C1 1.301(8) . ?
N4 C24 1.339(10) . ?
N4 C20 1.365(8) . ?
O2 C3 1.284(8) . ?
N5 C1 1.288(9) . ?
N2 C14 1.317(9) . ?
N2 C10 1.367(9) . ?
N1 C5 1.337(9) . ?
N1 C9 1.370(8) . ?
C3 N6 1.283(8) . ?
C3 C4 1.491(9) . ?
C24 C23 1.366(10) . ?
C20 C21 1.377(10) . ?
C20 C19 1.477(11) . ?
C9 C8 1.409(11) . ?
C9 C10 1.462(11) . ?
C14 C13 1.375(9) . ?
C2 C1 1.493(10) . ?
C23 C22 1.374(11) . ?
C15 C16 1.367(11) . ?
C12 C11 1.374(12) . ?
C12 C13 1.387(12) . ?
C21 C22 1.395(12) . ?
C10 C11 1.379(10) . ?
C19 C18 1.381(10) . ?
C5 C6 1.381(11) . ?
C18 C17 1.391(12) . ?
C7 C6 1.355(12) . ?
C7 C8 1.375(13) . ?
C16 C17 1.342(12) . ?

loop_
_geom_hbond_atom_site_label_D
_geom_hbond_atom_site_label_H
_geom_hbond_atom_site_label_A
_geom_hbond_distance_DH
_geom_hbond_distance_HA
_geom_hbond_distance_DA
_geom_hbond_angle_DHA
_geom_hbond_site_symmetry_A
_geom_hbond_publ_flag
O6 H6B O7 0.84 1.74 2.549(8) 161.2 . yes
O10 H10 O11 0.84 1.72 2.543(8) 165.0 . yes
O8 H8A O9 0.84 1.64 2.476(7) 170.8 3_666 yes
N5 H5 O7 0.88 2.16 2.994(8) 159.0 . yes
O12 H12A O5 0.84 1.68 2.513(7) 169.1 3_666 yes
N6 H6 O6 0.88 2.38 2.979(8) 125.8 . yes
C24 H24 N5 0.95 2.67 3.166(9) 113.2 . yes
C14 H14 O1 0.95 2.54 3.102(8) 118.3 . yes
C15 H15 N6 0.95 2.69 3.164(10) 111.4 . yes
C21 H21 O6 0.95 2.45 3.238(8) 140.3 4_575 yes
C5 H5A O2 0.95 2.53 3.081(9) 116.8 . yes
C11 H11 O3 0.95 2.47 3.228(8) 136.5 4_575 yes
C16 H16 O8 0.95 2.42 3.169(11) 136.0 4_675 yes
C6 H6A O4 0.95 2.62 3.538(12) 161.4 4_675 yes

loop_
_geom_torsion_atom_site_label_1
_geom_torsion_atom_site_label_2
_geom_torsion_atom_site_label_3
_geom_torsion_atom_site_label_4
_geom_torsion
_geom_torsion_site_symmetry_1
_geom_torsion_site_symmetry_2
_geom_torsion_site_symmetry_3
_geom_torsion_site_symmetry_4
_geom_torsion_publ_flag
O5 P1 O3 P3 -91.8(5) . . . . ?
O6 P1 O3 P3 158.0(5) . . . . ?
Pt3 P1 O3 P3 37.4(5) . . . . ?
O9 P3 O3 P1 90.5(5) . . . . ?
O10 P3 O3 P1 -158.4(5) . . . . ?
Pt3 P3 O3 P1 -38.1(5) 3_666 . . . ?
O7 P2 O4 P4 -133.0(7) . . . . ?
O8 P2 O4 P4 118.0(7) . . . . ?
Pt3 P2 O4 P4 -4.9(9) . . . . ?
O11 P4 O4 P2 131.6(7) . . . . ?
O12 P4 O4 P2 -118.8(7) . . . . ?
Pt3 P4 O4 P2 4.4(9) 3_666 . . . ?
Pt1 O2 C3 N6 -4.3(11) . . . . ?
Pt1 O2 C3 C4 177.1(5) . . . . ?
O2 C3 N6 Pt2 -7.0(11) . . . . ?
C4 C3 N6 Pt2 171.6(6) . . . . ?
C20 N4 C24 C23 0.4(11) . . . . ?
Pt2 N4 C24 C23 170.9(6) . . . . ?
C24 N4 C20 C21 0.7(10) . . . . ?
Pt2 N4 C20 C21 -171.1(6) . . . . ?
C24 N4 C20 C19 -179.2(6) . . . . ?
Pt2 N4 C20 C19 9.1(8) . . . . ?
C5 N1 C9 C8 2.3(10) . . . . ?
Pt1 N1 C9 C8 -179.7(5) . . . . ?
C5 N1 C9 C10 -177.4(7) . . . . ?
Pt1 N1 C9 C10 0.6(8) . . . . ?
C10 N2 C14 C13 1.9(11) . . . . ?
Pt1 N2 C14 C13 -178.2(6) . . . . ?
Pt2 N5 C1 O1 2.9(11) . . . . ?
Pt2 N5 C1 C2 -179.4(5) . . . . ?
Pt1 O1 C1 N5 -17.0(10) . . . . ?
Pt1 O1 C1 C2 165.2(5) . . . . ?
N4 C24 C23 C22 -1.8(12) . . . . ?
C19 N3 C15 C16 1.9(11) . . . . ?
Pt2 N3 C15 C16 -165.8(6) . . . . ?
N4 C20 C21 C22 -0.3(11) . . . . ?
C19 C20 C21 C22 179.6(7) . . . . ?
C14 N2 C10 C11 -2.0(10) . . . . ?
Pt1 N2 C10 C11 178.1(5) . . . . ?
C14 N2 C10 C9 179.0(6) . . . . ?
Pt1 N2 C10 C9 -0.9(7) . . . . ?
N1 C9 C10 N2 0.2(9) . . . . ?
C8 C9 C10 N2 -179.5(7) . . . . ?
N1 C9 C10 C11 -178.8(7) . . . . ?
C8 C9 C10 C11 1.5(12) . . . . ?
C15 N3 C19 C18 -1.6(10) . . . . ?
Pt2 N3 C19 C18 167.6(6) . . . . ?
C15 N3 C19 C20 179.2(6) . . . . ?
Pt2 N3 C19 C20 -11.7(7) . . . . ?
N4 C20 C19 N3 1.7(9) . . . . ?
C21 C20 C19 N3 -178.2(7) . . . . ?
N4 C20 C19 C18 -177.6(7) . . . . ?
C21 C20 C19 C18 2.6(12) . . . . ?
C9 N1 C5 C6 -0.9(11) . . . . ?
Pt1 N1 C5 C6 -178.6(6) . . . . ?
N2 C14 C13 C12 -0.5(12) . . . . ?
C11 C12 C13 C14 -0.8(12) . . . . ?
C13 C12 C11 C10 0.6(12) . . . . ?
N2 C10 C11 C12 0.8(11) . . . . ?
C9 C10 C11 C12 179.7(7) . . . . ?
N3 C19 C18 C17 -0.1(11) . . . . ?
C20 C19 C18 C17 179.1(7) . . . . ?
C6 C7 C8 C9 0.6(12) . . . . ?
N1 C9 C8 C7 -2.2(11) . . . . ?
C10 C9 C8 C7 177.5(7) . . . . ?
N3 C15 C16 C17 -0.6(13) . . . . ?
C15 C16 C17 C18 -1.1(13) . . . . ?
C19 C18 C17 C16 1.4(12) . . . . ?
C24 C23 C22 C21 2.1(12) . . . . ?
C20 C21 C22 C23 -1.1(12) . . . . ?
C8 C7 C6 C5 0.9(13) . . . . ?
N1 C5 C6 C7 -0.8(13) . . . . ?
